data_7047948
loop_
_publ_author_name
'J\/orgensen, Mathias'
'Lee, Young-Su'
'Bjerring, Morten'
'Jepsen, Lars H.'
'Akbey, \"Umit'
'Cho, Young Whan'
'Jensen, Torben R.'

_publ_section_title
;
 Disorder induced polymorphic transitions in the high hydrogen density
 compound
 Sr(BH<sub>4</sub>)<sub>2</sub>(NH<sub>3</sub>BH<sub>3</sub>)<sub>2</sub>.
;
_journal_issue 46
_journal_name_full 'Dalton transactions (Cambridge, England : 2003)'
_journal_page_first 16737
_journal_page_last 16746
_journal_paper_doi 10.1039/c8dt03654c
_journal_volume 47
_journal_year 2018
_chemical_formula_sum 'B4 H20 N2 Sr'
_chemical_formula_weight 179.04
_space_group_IT_number 41
_space_group_name_Hall 'A 2 -2ab'
_space_group_name_H-M_alt 'A e a 2'
_symmetry_cell_setting orthorhombic
_symmetry_space_group_name_Hall 'A 2 -2ab'
_symmetry_space_group_name_H-M 'A e a 2'
_audit_update_record
;
2018-09-10 deposited with the CCDC.
2018-11-01 downloaded from the CCDC.
;
_cell_angle_alpha 90.00000
_cell_angle_beta 90.00000
_cell_angle_gamma 90.00000
_cell_formula_units_Z 4
_cell_length_a 8.59299(10)
_cell_length_b 13.68873(15)
_cell_length_c 8.50066(10)
_cell_measurement_temperature 344
_cell_volume 999.91(2)
_computing_structure_refinement FULLPROF
_computing_structure_solution FOX
_diffrn_ambient_temperature 344
_diffrn_detector_type 'PILATUS2M detector'
_diffrn_measurement_device_type 'Synchrotron, PILATUS2M detector'
_diffrn_radiation_type Synchrotron
_diffrn_radiation_wavelength 0.69449
_diffrn_source Synchrotron
_pd_char_colour white
_pd_instr_location ' ?'
_pd_meas_2theta_range_inc 0.008826
_pd_meas_2theta_range_max 29.62592
_pd_meas_2theta_range_min 0.00441
_pd_meas_number_of_points 3358
_pd_proc_2theta_range_inc 0.008826
_pd_proc_2theta_range_max 29.6218
_pd_proc_2theta_range_min 0.0003
_pd_proc_ls_pref_orient_corr ' ?'
_pd_proc_ls_prof_R_factor 1.6872
_pd_proc_ls_prof_wR_expected 0.0899
_pd_proc_ls_prof_wR_factor 2.7772
_pd_proc_wavelength 0.694490
_pd_spec_mounting ' ?'
_refine_ls_number_parameters 48
_refine_ls_number_reflns 125
_refine_ls_number_restraints 0
_refine_ls_R_I_factor 3.6651
_cod_data_source_file c8dt03654c2.cif
_cod_data_source_block beta_Sr(BH4)2(NH3BH3)2
_cod_depositor_comments
;
The following automatic conversions were performed:

'_symmetry_cell_setting' value 'Orthorhombic' changed to
'orthorhombic' according to
/home/data/users/saulius/crontab/automatic-downloads/rss-feeds/RSC/lib/dictionaries/cif_core.dic
dictionary named 'cif_core.dic' version 2.4.2 from 2011-04-26.

Automatic conversion script
Id: cif_fix_values 4973 2017-02-22 13:04:09Z antanas 

 Adding full bibliography for 7047947--7047948.cif.
;
_cod_original_cell_volume 999.908(20)
_cod_original_sg_symbol_Hall 'A 2 -2ac'
_cod_original_sg_symbol_H-M 'A b a 2'
_cod_database_code 7047948
_pd_proc_ls_prof_cr_factor 10.2148
_pd_proc_ls_prof_cwr_factor 8.9246
_pd_proc_ls_prof_cwr_expected 0.2888
_pd_proc_ls_prof_chi2 954.7999
_pd_proc_ls_prof_echi2 1116.1096

loop_
_symmetry_equiv_pos_as_xyz
x,y,z
-x+1/2,y+1/2,z
x+1/2,-y+1/2,z
-x,-y,z
x,y+1/2,z+1/2
-x+1/2,y,z+1/2
x+1/2,-y,z+1/2
-x,-y+1/2,z+1/2

loop_
_atom_site_label
_atom_site_fract_x
_atom_site_fract_y
_atom_site_fract_z
_atom_site_U_iso_or_equiv
_atom_site_occupancy
_atom_site_adp_type
_atom_site_type_symbol
B1 0.71519 0.01582 0.72472 0.003(6) 1.00000 Uiso B
H1 0.66762 0.09148 0.78611 0.01267 1.00000 Uiso H
H2 0.71808 -0.04895 0.82443 0.01267 1.00000 Uiso H
H3 0.63093 -0.01139 0.61649 0.01267 1.00000 Uiso H
H4 0.84560 0.03182 0.67014 0.01267 1.00000 Uiso H
Sr 0.00000 0.00000 0.50000 0.0288(7) 1.00000 Uiso Sr
B2 0.55635 0.28438 -0.52640 0.034(6) 1.00000 Uiso B
H5 0.67735 0.27012 -0.59922 0.01267 1.00000 Uiso H
H6 0.45770 0.32466 -0.60804 0.01267 1.00000 Uiso H
H7 0.58439 0.33196 -0.40880 0.01267 1.00000 Uiso H
H8 0.55713 0.14904 -0.38927 0.01267 1.00000 Uiso H
H9 0.48143 0.13283 -0.56705 0.01267 1.00000 Uiso H
H10 0.37988 0.18699 -0.42511 0.01267 1.00000 Uiso H
N 0.48887 0.18107 -0.47410 0.066(3) 1.00000 Uiso N

loop_
_atom_type_symbol
_atom_type_scat_Cromer_Mann_a1
_atom_type_scat_Cromer_Mann_b1
_atom_type_scat_Cromer_Mann_a2
_atom_type_scat_Cromer_Mann_b2
_atom_type_scat_Cromer_Mann_a3
_atom_type_scat_Cromer_Mann_b3
_atom_type_scat_Cromer_Mann_a4
_atom_type_scat_Cromer_Mann_b4
_atom_type_scat_Cromer_Mann_c
_atom_type_scat_dispersion_real
_atom_type_scat_dispersion_imag
_atom_type_scat_source
b 2.05450 23.21850 1.33260 1.02100 1.09790 60.34980 0.70680 0.14030 -0.19320 0.00000 0.00100 International_Tables_for_Crystallography_Vol.C(1991)_Tables_6.1.1.4_and_6.1.1.5
h 0.49300 10.51090 0.32291 26.12570 0.14019 3.14236 0.04081 57.79970 0.00304 0.00000 0.00000 International_Tables_for_Crystallography_Vol.C(1991)_Tables_6.1.1.4_and_6.1.1.5
sr 17.56630 1.55640 9.81840 14.09880 5.42200 0.16640 2.66940 132.37601 2.50640 -1.65700 3.26400 International_Tables_for_Crystallography_Vol.C(1991)_Tables_6.1.1.4_and_6.1.1.5
ze 0.00000 0.00000 0.00000 0.00000 0.00000 0.00000 0.00000 0.00000 0.00000 0.00000 0.00000 International_Tables_for_Crystallography_Vol.C(1991)_Tables_6.1.1.4_and_6.1.1.5
n 12.21260 0.00570 3.13220 9.89330 2.01250 28.99750 1.16630 0.58260 -11.52900 0.00400 0.00300 International_Tables_for_Crystallography_Vol.C(1991)_Tables_6.1.1.4_and_6.1.1.5
